data_2310488
loop_
_publ_author_name
'Steigmann, G.A.'
'Goodyear, J.'

_publ_section_title
;
 The crystal structure of Al2 Se3
;
_journal_name_full 'Acta Crystallographica (1,1948-23,1967)'
_journal_page_first 617
_journal_page_last 619
_journal_volume 20
_journal_year 1966
_chemical_formula_sum 'Al2 Se3'
_space_group_IT_number 9
_symmetry_space_group_name_Hall 'C -2yc'
_symmetry_space_group_name_H-M 'C 1 c 1'
_cell_angle_alpha 90
_cell_angle_beta 121.1
_cell_angle_gamma 90
_cell_formula_units_Z 4
_cell_length_a 11.68
_cell_length_b 6.73
_cell_length_c 7.32
_cell_volume 492.695
_citation_journal_id_ASTM ACCRA9
_cod_data_source_file Steigmann_ACCRA9_1966_1106.cif
_cod_data_source_block Al2Se3
_cod_original_cell_volume 492.6951
_cod_database_code 2310488

loop_
_symmetry_equiv_pos_as_xyz
x,y,z
x,-y,z+1/2
x+1/2,y+1/2,z
x+1/2,-y+1/2,z+1/2

loop_
_atom_site_label
_atom_site_type_symbol
_atom_site_fract_x
_atom_site_fract_y
_atom_site_fract_z
_atom_site_occupancy
_atom_site_U_iso_or_equiv
Se2 Se-2 0.1667 0.5833 0 1 0.0
Se1 Se-2 0 0.0833 0 1 0.0
Se3 Se-2 0.3333 0.0833 0 1 0.0
Al1 Al+3 0.0416 0.4167 0.125 1 0.0
Al2 Al+3 0.2083 0.9167 0.125 1 0.0
